data_2005118
loop_
_publ_author_name
'Abboud, K. A.'
'Xie, Y.'
'Enholm, E. J.'

_publ_section_title
;
 A <i>cis</i>-Fused Decalone and a Bicyclo[4.3.1]decanone Ring System
;
_journal_issue 7
_journal_name_full 'Acta Crystallographica Section C'
_journal_page_first 1829
_journal_page_last 1831
_journal_paper_doi 10.1107/S0108270196000121
_journal_volume 52
_journal_year 1996
_chemical_formula_moiety 'C11 H18 O2'
_chemical_formula_sum 'C11 H18 O2'
_chemical_formula_weight 182.25
_chemical_name_systematic
;
(+-)-endo-5-hydroxy-1-methylbicyclo[4.3.1.]decan-7-one
;
_space_group_IT_number 14
_symmetry_cell_setting monoclinic
_symmetry_space_group_name_Hall '-P 2ybc'
_symmetry_space_group_name_H-M 'P 1 21/c 1'
_atom_type_scat_source IntTabIV
_cell_angle_alpha 90
_cell_angle_beta 110.34
_cell_angle_gamma 90
_cell_formula_units_Z 4
_cell_length_a 12.010
_cell_length_b 7.553
_cell_length_c 12.134
_cell_measurement_reflns_used 40
_cell_measurement_temperature 298
_cell_measurement_theta_max 11
_cell_measurement_theta_min 10
_cell_volume 1032.062
_computing_cell_refinement SHELXTL-Plus
_computing_data_collection 'SHELXTL-Plus (Sheldrick, 1991)'
_computing_data_reduction SHELXTL-Plus
_computing_molecular_graphics SHELXTL-Plus
_computing_publication_material SHELXTL-Plus
_computing_structure_refinement SHELXTL-Plus
_computing_structure_solution SHELXTL-Plus
_diffrn_ambient_temperature 298
_diffrn_measurement_device 'Siemens P3m/V'
_diffrn_measurement_method \w
_diffrn_radiation_monochromator Graphite
_diffrn_radiation_source 'X-ray tube'
_diffrn_radiation_type MoK\a
_diffrn_radiation_wavelength 0.71073
_diffrn_reflns_av_R_equivalents 0.010
_diffrn_reflns_limit_h_max 15
_diffrn_reflns_limit_h_min 0
_diffrn_reflns_limit_k_max 9
_diffrn_reflns_limit_k_min 0
_diffrn_reflns_limit_l_max 15
_diffrn_reflns_limit_l_min -15
_diffrn_reflns_number 2676
_diffrn_reflns_theta_max 27.5
_diffrn_reflns_theta_min 1.5
_diffrn_standards_decay_% 1
_diffrn_standards_interval_count 100
_diffrn_standards_number 4
_exptl_absorpt_coefficient_mu 0.08
_exptl_absorpt_correction_T_max 0.983
_exptl_absorpt_correction_T_min 0.967
_exptl_absorpt_correction_type 'From measured crystal faces (SHELXTL-Plus; Sheldrick, 1991)'
_exptl_crystal_colour Colorless
_exptl_crystal_density_diffrn 1.173
_exptl_crystal_description Needle
_exptl_crystal_F_000 400
_exptl_crystal_size_max 0.34
_exptl_crystal_size_mid 0.28
_exptl_crystal_size_min 0.28
_refine_diff_density_max 0.15
_refine_diff_density_min -0.15
_refine_ls_extinction_method none
_refine_ls_goodness_of_fit_obs 1.55
_refine_ls_hydrogen_treatment 'H atoms riding (C-H = 0.96\%A) except the hydroxyl H atom'
_refine_ls_matrix_type full
_refine_ls_number_parameters 122
_refine_ls_number_reflns 1380
_refine_ls_R_factor_all 0.0771
_refine_ls_R_factor_obs 0.0463
_refine_ls_shift/esd_max 0.001
_refine_ls_shift/esd_mean 0.001
_refine_ls_structure_factor_coef F
_refine_ls_weighting_details 'w = 1/[\s^2^(F) + 0.0004F^2^]'
_refine_ls_weighting_scheme calc
_refine_ls_wR_factor_all 0.0564
_refine_ls_wR_factor_obs 0.0526
_reflns_number_observed 1380
_reflns_number_total 2374
_reflns_observed_criterion 'Inet > 2\s(Inet)'
_cod_data_source_file fg1079.cif
_cod_data_source_block 3
_cod_depositor_comments
;
The following automatic conversions were performed:
'_symmetry_cell_setting' value 'Monoclinic' changed to 'monoclinic'
according to '/home/saulius/struct/CIF-dictionaries/cif_core.dic'
dictionary named 'cif_core.dic' version 2.4.1 from 2010-06-29.

Automatic conversion script
Id: cif_fix_enum 1527 2010-12-29 10:47:43Z saulius 

The following automatic conversions were performed:

'_symmetry_cell_setting' value 'Monoclinic' changed to 'monoclinic'
according to /home/saulius/struct/CIF-dictionaries/cif_core.dic
dictionary named 'cif_core.dic' version 2.4.1 from
2010-06-29.

'_refine_ls_matrix_type' value 'Full' changed to 'full'
according to /home/saulius/struct/CIF-dictionaries/cif_core.dic
dictionary named 'cif_core.dic' version 2.4.1 from
2010-06-29.

'_geom_bond_publ_flag' value 'Yes' changed to 'yes'
according to /home/saulius/struct/CIF-dictionaries/cif_core.dic
dictionary named 'cif_core.dic' version 2.4.1 from 2010-06-29 (14
times).

'_geom_bond_publ_flag' value 'No' changed to 'no' according
to /home/saulius/struct/CIF-dictionaries/cif_core.dic dictionary
named 'cif_core.dic' version 2.4.1 from
2010-06-29.

'_geom_angle_publ_flag' value 'No' changed to 'no'
according to /home/saulius/struct/CIF-dictionaries/cif_core.dic
dictionary named 'cif_core.dic' version 2.4.1 from
2010-06-29.

'_geom_angle_publ_flag' value 'Yes' changed to 'yes'
according to /home/saulius/struct/CIF-dictionaries/cif_core.dic
dictionary named 'cif_core.dic' version 2.4.1 from 2010-06-29 (21
time).

Automatic conversion script
Id: cif_fix_values 1715 2011-07-08 13:25:40Z adriana 

The following automatic conversions were performed:

'_refine_ls_weighting_scheme' value '1/[\s^2^(F) + 0.0004F^2^]' was
changed to 'calc'. New tag '_refine_ls_weighting_details' was
created. The value of the new tag was set to 'w = 1/[\s^2^(F) +
0.0004F^2^]'.

Automatic conversion script
Id: cif_fix_values 3143 2015-03-26 13:38:13Z robertas 
;
_cod_original_cell_volume 1032.1(3)
_cod_original_sg_symbol_H-M 'P 21/c'
_cod_database_code 2005118

loop_
_symmetry_equiv_pos_as_xyz
x,y,z
-x,-y,-z
-x,1/2+y,1/2-z
x,1/2-y,1/2+z

loop_
_atom_site_aniso_label
_atom_site_aniso_U_11
_atom_site_aniso_U_22
_atom_site_aniso_U_33
_atom_site_aniso_U_12
_atom_site_aniso_U_13
_atom_site_aniso_U_23
_atom_site_aniso_type_symbol
O1 0.0503(9) 0.0728(11) 0.0771(11) -0.0061(8) 0.0336(8) -0.0115(9) O
O8 0.0770(12) 0.0789(13) 0.0668(10) 0.0097(9) 0.0422(10) -0.0164(9) O
C1 0.0472(12) 0.0373(11) 0.0536(12) -0.0048(9) 0.0242(10) -0.0044(9) C
C2 0.0488(12) 0.067(2) 0.0422(11) -0.0060(11) 0.0136(10) 0.0056(11) C
C3 0.0629(14) 0.0627(14) 0.0439(11) -0.0113(12) 0.0261(11) -0.0082(10) C
C4 0.0495(12) 0.0617(14) 0.0492(11) 0.0048(11) 0.0230(10) -0.0083(11) C
C5 0.0529(13) 0.090(2) 0.0632(14) -0.0159(13) 0.0336(12) -0.0128(13) C
C6 0.0491(13) 0.071(2) 0.0643(14) -0.0121(11) 0.0197(11) -0.0101(12) C
C7 0.0554(13) 0.0548(13) 0.0521(12) -0.0049(11) 0.0165(11) -0.0118(11) C
C8 0.0549(13) 0.0606(14) 0.0390(11) 0.0091(11) 0.0188(10) -0.0047(10) C
C8a 0.0548(12) 0.0460(12) 0.0403(11) 0.0039(10) 0.0248(10) 0.0075(9) C
C9 0.0626(14) 0.0496(13) 0.0496(12) 0.0097(11) 0.0208(11) 0.0017(10) C
C10 0.086(2) 0.114(2) 0.084(2) 0.026(2) 0.039(2) -0.025(2) C

loop_
_atom_site_label
_atom_site_fract_x
_atom_site_fract_y
_atom_site_fract_z
_atom_site_U_iso_or_equiv
_atom_site_thermal_displace_type
_atom_site_type_symbol
O1 .45520(10) .4714(2) .81260(10) .0637(7) Uani O
O8 .6174(2) .6958(3) 1.01350(10) .0697(8) Uani O
C1 .5548(2) .4712(3) .8071(2) .0443(8) Uani C
C2 .5729(2) .5054(3) .6932(2) .0532(8) Uani C
C3 .6679(2) .3886(3) .6754(2) .0545(9) Uani C
C4 .7856(2) .3917(3) .7790(2) .0519(8) Uani C
C5 .8435(2) .5773(3) .7890(2) .0652(10) Uani C
C6 .8713(2) .6834(3) .9020(2) .0616(9) Uani C
C7 .7648(2) .7450(3) .9314(2) .0546(8) Uani C
C8 .7092(2) .6083(3) .9865(2) .0508(8) Uani C
C8a .6622(2) .4372(3) .9152(2) .0449(8) Uani C
C9 .7592(2) .3337(3) .8881(2) .0536(9) Uani C
C10 .8685(2) .2535(4) .7569(2) .0922(14) Uani C
H8a .590(3) .626(4) 1.055(3) .117(12) Uiso H
H2a .4993 .4840 .6302 .08 Uiso H
H2b .5956 .6269 .6916 .08 Uiso H
H3a .6391 .2690 .6640 .08 Uiso H
H3b .6823 .4283 .6064 .08 Uiso H
H5a .7909 .6484 .7271 .08 Uiso H
H5b .9172 .5615 .7759 .08 Uiso H
H6a .9155 .7863 .8956 .08 Uiso H
H6b .9193 .6107 .9658 .08 Uiso H
H7a .7052 .7842 .8598 .08 Uiso H
H7b .7895 .8427 .9850 .08 Uiso H
H8b .7713 .5635 1.0543 .08 Uiso H
H8c .6362 .3617 .9652 .08 Uiso H
H9a .7355 .2116 .8779 .08 Uiso H
H9b .8312 .3450 .9546 .08 Uiso H
H10a .8868 .2862 .6887 .08 Uiso H
H10b .8302 .1400 .7443 .08 Uiso H
H10c .9405 .2475 .8239 .08 Uiso H

loop_
_geom_angle_atom_site_label_1
_geom_angle_atom_site_label_2
_geom_angle_atom_site_label_3
_geom_angle
_geom_angle_publ_flag
H8a O8 C8 109.(2) no
C2 C1 C8a 118.6(2) yes
C2 C1 O1 120.7(2) yes
C8a C1 O1 120.7(2) yes
C3 C2 C1 113.0(2) yes
C4 C3 C2 113.6(2) yes
C5 C4 C9 114.4(2) yes
C5 C4 C10 109.2(2) yes
C5 C4 C3 109.8(2) yes
C9 C4 C10 107.4(2) yes
C9 C4 C3 107.2(2) yes
C10 C4 C3 108.5(2) yes
C6 C5 C4 119.9(2) yes
C7 C6 C5 115.8(2) yes
C8 C7 C6 115.7(2) yes
C8a C8 O8 110.9(2) yes
C8a C8 C7 117.2(2) yes
O8 C8 C7 106.5(2) yes
C9 C8a C1 112.6(2) yes
C9 C8a C8 112.9(2) yes
C1 C8a C8 112.3(2) yes
C4 C9 C8a 116.3(2) yes

loop_
_geom_bond_atom_site_label_1
_geom_bond_atom_site_label_2
_geom_bond_distance
_geom_bond_publ_flag
C1 O1 1.220(3) yes
C8 O8 1.417(3) yes
H8a O8 0.87(3) no
C2 C1 1.494(3) yes
C8a C1 1.508(2) yes
C3 C2 1.517(3) yes
C4 C3 1.531(2) yes
C5 C4 1.550(3) yes
C9 C4 1.529(3) yes
C10 C4 1.529(4) yes
C6 C5 1.522(3) yes
C7 C6 1.515(3) yes
C8 C7 1.506(3) yes
C8a C8 1.548(3) yes
C9 C8a 1.531(3) yes
